data_7052897
loop_
_publ_author_name
'Gl\"ockner, Andreas'
'Cui, Peng'
'Chen, Yaofeng'
'Daniliuc, Constantin G.'
'Jones, Peter G.'
'Tamm, Matthias'

_publ_section_title
;
 Boratatrozircenes: cycloheptatrienyl zirconium boratabenzene sandwich
 complexes -- evaluation of potential \h6--\h5 hapticity interconversions
;
_journal_issue 6
_journal_name_full 'New Journal of Chemistry'
_journal_page_first 1392
_journal_paper_doi 10.1039/c2nj40059f
_journal_volume 36
_journal_year 2012
_chemical_formula_sum 'C17 H21 B Si Zr'
_chemical_formula_weight 355.46
_chemical_name_systematic
;
?
;
_space_group_IT_number 14
_symmetry_cell_setting monoclinic
_symmetry_space_group_name_Hall '-P 2ybc'
_symmetry_space_group_name_H-M 'P 1 21/c 1'
_atom_sites_solution_hydrogens geom
_atom_sites_solution_primary direct
_atom_sites_solution_secondary difmap
_audit_creation_method SHELXL-97
_cell_angle_alpha 90.00
_cell_angle_beta 102.029(4)
_cell_angle_gamma 90.00
_cell_formula_units_Z 4
_cell_length_a 17.5992(6)
_cell_length_b 8.0986(3)
_cell_length_c 11.9967(5)
_cell_measurement_reflns_used 7846
_cell_measurement_temperature 100(2)
_cell_measurement_theta_max 75.5525
_cell_measurement_theta_min 3.7613
_cell_volume 1672.33(11)
_computing_cell_refinement
;
CrysAlisPro, Oxford Diffraction Ltd.,
Version 1.171.35.15 (release 03-08-2011 CrysAlis171 .NET)
(compiled Aug 3 2011,13:03:54)
;
_computing_data_collection
;
CrysAlisPro, Oxford Diffraction Ltd.,
Version 1.171.35.15 (release 03-08-2011 CrysAlis171 .NET)
(compiled Aug 3 2011,13:03:54)
;
_computing_data_reduction
;
CrysAlisPro, Oxford Diffraction Ltd.,
Version 1.171.35.15 (release 03-08-2011 CrysAlis171 .NET)
(compiled Aug 3 2011,13:03:54)
;
_computing_molecular_graphics 'BRUKER XP'
_computing_publication_material SHELXL-97
_computing_structure_refinement 'SHELXL-97 (Sheldrick, 1997)'
_computing_structure_solution 'SHELXS-97 (Sheldrick, 1990)'
_diffrn_ambient_temperature 100(2)
_diffrn_detector_area_resol_mean 10.3543
_diffrn_measured_fraction_theta_full 1.000
_diffrn_measured_fraction_theta_max 1.000
_diffrn_measurement_device_type 'Xcalibur, Atlas, Nova'
_diffrn_measurement_method '\w scans'
_diffrn_radiation_monochromator mirror
_diffrn_radiation_source 'Nova (Cu) X-ray Source'
_diffrn_radiation_type 'Cu K\a'
_diffrn_radiation_wavelength 1.54184
_diffrn_reflns_av_R_equivalents 0.0000
_diffrn_reflns_av_sigmaI/netI 0.0216
_diffrn_reflns_limit_h_max 20
_diffrn_reflns_limit_h_min -20
_diffrn_reflns_limit_k_max 9
_diffrn_reflns_limit_k_min -9
_diffrn_reflns_limit_l_max 14
_diffrn_reflns_limit_l_min -14
_diffrn_reflns_number 3635
_diffrn_reflns_theta_full 66.58
_diffrn_reflns_theta_max 66.58
_diffrn_reflns_theta_min 5.14
_exptl_absorpt_coefficient_mu 5.945
_exptl_absorpt_correction_T_max 1.00000
_exptl_absorpt_correction_T_min 0.15185
_exptl_absorpt_correction_type multi-scan
_exptl_absorpt_process_details
;
CrysAlisPro, Oxford Diffraction Ltd.,
Version 1.171.35.15 (release 03-08-2011 CrysAlis171 .NET)
(compiled Aug 3 2011,13:03:54)
;
_exptl_crystal_colour red
_exptl_crystal_density_diffrn 1.412
_exptl_crystal_density_method 'not measured'
_exptl_crystal_description plate
_exptl_crystal_F_000 728
_exptl_crystal_size_max 0.12
_exptl_crystal_size_mid 0.04
_exptl_crystal_size_min 0.02
_refine_diff_density_max 2.298
_refine_diff_density_min -1.081
_refine_diff_density_rms 0.129
_refine_ls_extinction_method none
_refine_ls_goodness_of_fit_ref 1.064
_refine_ls_hydrogen_treatment mixed
_refine_ls_matrix_type full
_refine_ls_number_parameters 206
_refine_ls_number_reflns 3635
_refine_ls_number_restraints 21
_refine_ls_restrained_S_all 1.061
_refine_ls_R_factor_all 0.0642
_refine_ls_R_factor_gt 0.0567
_refine_ls_shift/su_max 0.000
_refine_ls_shift/su_mean 0.000
_refine_ls_structure_factor_coef Fsqd
_refine_ls_weighting_details 'calc w=1/[\s^2^(Fo^2^)+(0.1037P)^2^+4.4581P] where P=(Fo^2^+2Fc^2^)/3'
_refine_ls_weighting_scheme calc
_refine_ls_wR_factor_gt 0.1505
_refine_ls_wR_factor_ref 0.1571
_reflns_number_gt 3239
_reflns_number_total 3635
_reflns_threshold_expression >2sigma(I)
_cod_data_source_file c2nj40059f.txt
_cod_data_source_block andyg76c
_cod_original_cell_volume 1672.33(10)
_cod_original_sg_symbol_H-M 'P 21/c'
_cod_database_code 7052897

loop_
_symmetry_equiv_pos_as_xyz
'x, y, z'
'-x, y+1/2, -z+1/2'
'-x, -y, -z'
'x, -y-1/2, z-1/2'

loop_
_atom_site_label
_atom_site_type_symbol
_atom_site_fract_x
_atom_site_fract_y
_atom_site_fract_z
_atom_site_U_iso_or_equiv
_atom_site_adp_type
_atom_site_occupancy
_atom_site_symmetry_multiplicity
_atom_site_calc_flag
_atom_site_refinement_flags
Zr Zr 0.14282(2) 0.70933(5) 0.29862(4) 0.02530(19) Uani 1 1 d .
Si Si 0.41135(9) 0.31879(19) 0.60755(13) 0.0301(3) Uani 1 1 d .
B B 0.2879(4) 0.7601(8) 0.4082(6) 0.0283(13) Uani 1 1 d .
C1 C 0.1633(3) 0.4249(6) 0.3006(5) 0.0299(11) Uani 1 1 d D
H1 H 0.213(2) 0.376(7) 0.308(5) 0.036 Uiso 1 1 d D
C2 C 0.1391(4) 0.4668(7) 0.4022(5) 0.0333(12) Uani 1 1 d D
H2 H 0.173(3) 0.426(8) 0.469(4) 0.040 Uiso 1 1 d D
C3 C 0.0748(4) 0.5639(8) 0.4170(6) 0.0389(15) Uani 1 1 d D
H3 H 0.073(4) 0.603(8) 0.491(4) 0.047 Uiso 1 1 d D
C4 C 0.0197(4) 0.6444(8) 0.3312(8) 0.0503(19) Uani 1 1 d D
H4 H -0.019(4) 0.705(9) 0.358(7) 0.060 Uiso 1 1 d D
C5 C 0.0146(4) 0.6475(8) 0.2121(9) 0.059(2) Uani 1 1 d D
H5 H -0.029(4) 0.715(9) 0.184(7) 0.071 Uiso 1 1 d D
C6 C 0.0634(4) 0.5704(8) 0.1471(6) 0.0472(17) Uani 1 1 d D
H6 H 0.056(4) 0.589(10) 0.068(3) 0.057 Uiso 1 1 d D
C7 C 0.1302(4) 0.4696(7) 0.1875(5) 0.0340(13) Uani 1 1 d D
H7 H 0.159(3) 0.439(8) 0.132(4) 0.041 Uiso 1 1 d D
C8 C 0.2334(3) 0.8738(6) 0.4535(4) 0.0270(11) Uani 1 1 d .
H8 H 0.2307 0.8676 0.5316 0.032 Uiso 1 1 calc R
C9 C 0.1869(3) 0.9881(7) 0.3830(5) 0.0308(12) Uani 1 1 d .
H9 H 0.1553 1.0616 0.4151 0.037 Uiso 1 1 calc R
C10 C 0.1858(3) 0.9970(6) 0.2652(5) 0.0282(11) Uani 1 1 d .
H10 H 0.1523 1.0735 0.2189 0.034 Uiso 1 1 calc R
C11 C 0.2341(3) 0.8926(7) 0.2153(5) 0.0294(11) Uani 1 1 d .
H11 H 0.2336 0.9024 0.1362 0.035 Uiso 1 1 calc R
C12 C 0.2830(3) 0.7743(7) 0.2807(5) 0.0271(11) Uani 1 1 d .
H12 H 0.3132 0.7028 0.2446 0.032 Uiso 1 1 calc R
C13 C 0.3363(3) 0.6238(7) 0.4805(5) 0.0293(11) Uani 1 1 d .
C14 C 0.3696(3) 0.5072(7) 0.5346(5) 0.0329(12) Uani 1 1 d .
C15 C 0.5015(4) 0.3732(9) 0.7121(6) 0.0444(15) Uani 1 1 d .
H15A H 0.5379 0.4282 0.6726 0.067 Uiso 1 1 calc R
H15B H 0.5254 0.2725 0.7490 0.067 Uiso 1 1 calc R
H15C H 0.4887 0.4477 0.7699 0.067 Uiso 1 1 calc R
C16 C 0.3371(4) 0.2284(7) 0.6790(6) 0.0374(14) Uani 1 1 d .
H16A H 0.3271 0.3046 0.7378 0.056 Uiso 1 1 calc R
H16B H 0.3561 0.1230 0.7143 0.056 Uiso 1 1 calc R
H16C H 0.2889 0.2100 0.6227 0.056 Uiso 1 1 calc R
C17 C 0.4310(6) 0.1736(10) 0.4978(6) 0.058(2) Uani 1 1 d .
H17A H 0.3824 0.1498 0.4434 0.087 Uiso 1 1 calc R
H17B H 0.4525 0.0708 0.5344 0.087 Uiso 1 1 calc R
H17C H 0.4683 0.2233 0.4575 0.087 Uiso 1 1 calc R

loop_
_atom_site_aniso_label
_atom_site_aniso_U_11
_atom_site_aniso_U_22
_atom_site_aniso_U_33
_atom_site_aniso_U_23
_atom_site_aniso_U_13
_atom_site_aniso_U_12
Zr 0.0252(3) 0.0176(3) 0.0337(3) 0.00008(17) 0.0076(2) -0.00238(14)
Si 0.0308(8) 0.0298(7) 0.0302(8) 0.0029(6) 0.0078(6) 0.0067(6)
B 0.028(3) 0.023(3) 0.034(3) -0.001(2) 0.007(3) -0.005(3)
C1 0.028(3) 0.016(2) 0.047(3) -0.002(2) 0.009(2) 0.001(2)
C2 0.045(3) 0.024(3) 0.032(3) 0.004(2) 0.011(3) -0.005(2)
C3 0.049(4) 0.028(3) 0.048(4) -0.007(3) 0.030(3) -0.014(3)
C4 0.028(3) 0.034(3) 0.095(6) -0.021(4) 0.027(4) -0.011(3)
C5 0.028(3) 0.025(3) 0.109(7) 0.008(4) -0.020(4) -0.003(3)
C6 0.057(4) 0.036(3) 0.038(3) 0.008(3) -0.014(3) -0.018(3)
C7 0.050(4) 0.023(3) 0.031(3) -0.004(2) 0.014(3) -0.012(2)
C8 0.030(3) 0.023(3) 0.027(3) 0.000(2) 0.003(2) -0.004(2)
C9 0.033(3) 0.019(2) 0.042(3) -0.001(2) 0.012(2) 0.001(2)
C10 0.027(3) 0.016(2) 0.041(3) 0.003(2) 0.004(2) -0.001(2)
C11 0.034(3) 0.027(3) 0.030(3) 0.003(2) 0.011(2) -0.006(2)
C12 0.028(3) 0.027(3) 0.028(3) -0.002(2) 0.009(2) -0.001(2)
C13 0.027(3) 0.031(3) 0.030(3) 0.005(2) 0.006(2) 0.003(2)
C14 0.032(3) 0.034(3) 0.034(3) 0.003(2) 0.008(2) 0.002(2)
C15 0.035(3) 0.049(4) 0.047(4) 0.010(3) 0.004(3) 0.002(3)
C16 0.040(3) 0.029(3) 0.044(4) 0.004(3) 0.010(3) 0.000(3)
C17 0.085(6) 0.051(4) 0.043(4) 0.008(3) 0.024(4) 0.031(4)

loop_
_atom_type_symbol
_atom_type_description
_atom_type_scat_dispersion_real
_atom_type_scat_dispersion_imag
_atom_type_scat_source
C C 0.0181 0.0091 'International Tables Vol C Tables 4.2.6.8 and 6.1.1.4'
H H 0.0000 0.0000 'International Tables Vol C Tables 4.2.6.8 and 6.1.1.4'
B B 0.0090 0.0039 'International Tables Vol C Tables 4.2.6.8 and 6.1.1.4'
Si Si 0.2541 0.3302 'International Tables Vol C Tables 4.2.6.8 and 6.1.1.4'
Zr Zr -0.1862 2.2449 'International Tables Vol C Tables 4.2.6.8 and 6.1.1.4'

loop_
_geom_angle_atom_site_label_1
_geom_angle_atom_site_label_2
_geom_angle_atom_site_label_3
_geom_angle
C1 Zr C2 35.3(2)
C1 Zr C5 85.7(2)
C2 Zr C5 85.7(2)
C1 Zr C6 66.3(2)
C2 Zr C6 86.0(2)
C5 Zr C6 35.4(3)
C1 Zr C7 35.1(2)
C2 Zr C7 66.10(19)
C5 Zr C7 66.4(3)
C6 Zr C7 35.6(2)
C1 Zr C4 85.6(2)
C2 Zr C4 65.9(3)
C5 Zr C4 35.2(3)
C6 Zr C4 66.2(3)
C7 Zr C4 85.9(2)
C1 Zr C3 66.2(2)
C2 Zr C3 35.3(2)
C5 Zr C3 66.1(3)
C6 Zr C3 86.0(2)
C7 Zr C3 85.9(2)
C4 Zr C3 35.1(3)
C1 Zr C10 150.32(18)
C2 Zr C10 155.6(2)
C5 Zr C10 115.1(2)
C6 Zr C10 118.3(2)
C7 Zr C10 132.52(19)
C4 Zr C10 123.8(2)
C3 Zr C10 140.3(2)
C1 Zr C9 147.6(2)
C2 Zr C9 125.4(2)
C5 Zr C9 123.9(2)
C6 Zr C9 145.6(2)
C7 Zr C9 162.5(2)
C4 Zr C9 110.6(2)
C3 Zr C9 111.0(2)
C10 Zr C9 32.53(18)
C1 Zr C11 118.19(19)
C2 Zr C11 142.3(2)
C5 Zr C11 125.6(3)
C6 Zr C11 107.5(2)
C7 Zr C11 104.67(19)
C4 Zr C11 151.7(2)
C3 Zr C11 166.5(2)
C10 Zr C11 32.61(18)
C9 Zr C11 57.95(18)
C1 Zr C8 115.84(19)
C2 Zr C8 97.70(19)
C5 Zr C8 146.5(3)
C6 Zr C8 175.8(2)
C7 Zr C8 144.8(2)
C4 Zr C8 117.0(2)
C3 Zr C8 98.1(2)
C10 Zr C8 57.91(17)
C9 Zr C8 31.90(18)
C11 Zr C8 68.38(17)
C1 Zr C12 93.10(18)
C2 Zr C12 110.5(2)
C5 Zr C12 149.5(3)
C6 Zr C12 117.5(2)
C7 Zr C12 95.8(2)
C4 Zr C12 175.1(3)
C3 Zr C12 140.2(2)
C10 Zr C12 58.04(17)
C9 Zr C12 68.37(18)
C11 Zr C12 32.02(18)
C8 Zr C12 59.39(17)
C14 Si C17 107.8(3)
C14 Si C16 107.3(3)
C17 Si C16 109.4(4)
C14 Si C15 109.0(3)
C17 Si C15 111.8(4)
C16 Si C15 111.5(3)
C8 B C12 114.2(5)
C8 B C13 123.5(5)
C12 B C13 121.8(5)
C8 B Zr 69.8(3)
C12 B Zr 70.5(3)
C13 B Zr 122.0(4)
C7 C1 C2 129.1(5)
C7 C1 Zr 72.8(3)
C2 C1 Zr 72.4(3)
C1 C2 C3 129.2(6)
C1 C2 Zr 72.3(3)
C3 C2 Zr 73.2(3)
C4 C3 C2 127.4(6)
C4 C3 Zr 71.9(4)
C2 C3 Zr 71.5(3)
C5 C4 C3 129.1(6)
C5 C4 Zr 72.1(4)
C3 C4 Zr 73.0(3)
C4 C5 C6 129.0(6)
C4 C5 Zr 72.7(4)
C6 C5 Zr 72.5(4)
C5 C6 C7 127.9(6)
C5 C6 Zr 72.1(4)
C7 C6 Zr 72.2(3)
C1 C7 C6 128.2(6)
C1 C7 Zr 72.1(3)
C6 C7 Zr 72.1(4)
C9 C8 B 121.5(5)
C9 C8 Zr 73.0(3)
B C8 Zr 76.5(3)
C8 C9 C10 121.6(5)
C8 C9 Zr 75.1(3)
C10 C9 Zr 72.9(3)
C9 C10 C11 120.5(5)
C9 C10 Zr 74.6(3)
C11 C10 Zr 75.0(3)
C12 C11 C10 121.3(5)
C12 C11 Zr 75.3(3)
C10 C11 Zr 72.4(3)
C11 C12 B 120.7(5)
C11 C12 Zr 72.6(3)
B C12 Zr 75.8(3)
C14 C13 B 174.7(6)
C13 C14 Si 174.0(5)

loop_
_geom_bond_atom_site_label_1
_geom_bond_atom_site_label_2
_geom_bond_distance
Zr C1 2.331(5)
Zr C2 2.332(5)
Zr C5 2.333(6)
Zr C6 2.338(6)
Zr C7 2.339(6)
Zr C4 2.341(6)
Zr C3 2.355(6)
Zr C10 2.507(5)
Zr C9 2.529(6)
Zr C11 2.540(5)
Zr C8 2.556(5)
Zr C12 2.575(5)
Si C14 1.834(6)
Si C17 1.850(7)
Si C16 1.857(6)
Si C15 1.859(7)
B C8 1.509(8)
B C12 1.519(8)
B C13 1.545(8)
C1 C7 1.408(8)
C1 C2 1.413(8)
C2 C3 1.419(9)
C3 C4 1.417(11)
C4 C5 1.414(12)
C5 C6 1.419(12)
C6 C7 1.431(10)
C8 C9 1.397(8)
C9 C10 1.411(8)
C10 C11 1.417(8)
C11 C12 1.411(8)
C13 C14 1.224(8)

loop_
_geom_torsion_atom_site_label_1
_geom_torsion_atom_site_label_2
_geom_torsion_atom_site_label_3
_geom_torsion_atom_site_label_4
_geom_torsion
C1 Zr B C8 -139.5(3)
C2 Zr B C8 -104.3(3)
C5 Zr B C8 -96(3)
C6 Zr B C8 173.0(3)
C7 Zr B C8 -168.2(3)
C4 Zr B C8 -55.4(5)
C3 Zr B C8 -74.5(4)
C10 Zr B C8 63.1(3)
C9 Zr B C8 28.6(3)
C11 Zr B C8 97.7(4)
C12 Zr B C8 126.4(5)
C1 Zr B C12 94.1(4)
C2 Zr B C12 129.4(4)
C5 Zr B C12 138(3)
C6 Zr B C12 46.6(5)
C7 Zr B C12 65.4(4)
C4 Zr B C12 178.2(3)
C3 Zr B C12 159.1(3)
C10 Zr B C12 -63.3(3)
C9 Zr B C12 -97.8(4)
C11 Zr B C12 -28.7(3)
C8 Zr B C12 -126.4(5)
C1 Zr B C13 -21.9(5)
C2 Zr B C13 13.3(5)
C5 Zr B C13 22(4)
C6 Zr B C13 -69.4(6)
C7 Zr B C13 -50.6(5)
C4 Zr B C13 62.2(6)
C3 Zr B C13 43.1(5)
C10 Zr B C13 -179.3(5)
C9 Zr B C13 146.2(5)
C11 Zr B C13 -144.7(5)
C8 Zr B C13 117.6(6)
C12 Zr B C13 -116.0(6)
C2 Zr C1 C7 142.3(5)
C5 Zr C1 C7 53.8(4)
C6 Zr C1 C7 23.1(4)
C4 Zr C1 C7 89.1(4)
C3 Zr C1 C7 119.5(4)
C10 Zr C1 C7 -82.9(5)
C9 Zr C1 C7 -148.5(4)
C11 Zr C1 C7 -74.8(4)
C8 Zr C1 C7 -152.9(3)
C12 Zr C1 C7 -95.7(3)
C5 Zr C1 C2 -88.5(4)
C6 Zr C1 C2 -119.2(4)
C7 Zr C1 C2 -142.3(5)
C4 Zr C1 C2 -53.2(4)
C3 Zr C1 C2 -22.8(4)
C10 Zr C1 C2 134.7(4)
C9 Zr C1 C2 69.1(5)
C11 Zr C1 C2 142.9(3)
C8 Zr C1 C2 64.7(4)
C12 Zr C1 C2 122.0(3)
C7 C1 C2 C3 0.6(10)
Zr C1 C2 C3 49.4(6)
C7 C1 C2 Zr -48.8(5)
C5 Zr C2 C1 88.7(4)
C6 Zr C2 C1 53.3(4)
C7 Zr C2 C1 22.6(3)
C4 Zr C2 C1 119.0(4)
C3 Zr C2 C1 142.1(5)
C10 Zr C2 C1 -121.7(5)
C9 Zr C2 C1 -142.1(3)
C11 Zr C2 C1 -60.5(5)
C8 Zr C2 C1 -124.8(3)
C12 Zr C2 C1 -64.6(4)
C1 Zr C2 C3 -142.1(5)
C5 Zr C2 C3 -53.3(4)
C6 Zr C2 C3 -88.8(4)
C7 Zr C2 C3 -119.5(4)
C4 Zr C2 C3 -23.1(4)
C10 Zr C2 C3 96.2(6)
C9 Zr C2 C3 75.8(4)
C11 Zr C2 C3 157.5(4)
C8 Zr C2 C3 93.2(4)
C12 Zr C2 C3 153.3(4)
C1 C2 C3 C4 -1.0(10)
Zr C2 C3 C4 48.1(6)
C1 C2 C3 Zr -49.1(6)
C1 Zr C3 C4 -118.7(4)
C2 Zr C3 C4 -141.6(6)
C5 Zr C3 C4 -22.6(4)
C6 Zr C3 C4 -52.9(4)
C7 Zr C3 C4 -88.6(4)
C10 Zr C3 C4 78.5(5)
C9 Zr C3 C4 96.3(4)
C11 Zr C3 C4 129.4(9)
C8 Zr C3 C4 126.6(4)
C12 Zr C3 C4 177.3(3)
C1 Zr C3 C2 22.8(3)
C5 Zr C3 C2 119.0(4)
C6 Zr C3 C2 88.7(4)
C7 Zr C3 C2 53.0(4)
C4 Zr C3 C2 141.6(6)
C10 Zr C3 C2 -139.9(3)
C9 Zr C3 C2 -122.2(4)
C11 Zr C3 C2 -89.1(9)
C8 Zr C3 C2 -91.9(4)
C12 Zr C3 C2 -41.2(5)
C2 C3 C4 C5 0.5(11)
Zr C3 C4 C5 48.4(7)
C2 C3 C4 Zr -47.9(6)
C1 Zr C4 C5 -88.9(4)
C2 Zr C4 C5 -119.3(4)
C6 Zr C4 C5 -22.8(4)
C7 Zr C4 C5 -53.7(4)
C3 Zr C4 C5 -142.5(6)
C10 Zr C4 C5 86.4(4)
C9 Zr C4 C5 120.0(4)
C11 Zr C4 C5 60.0(6)
C8 Zr C4 C5 154.3(4)
C12 Zr C4 C5 -163(2)
C1 Zr C4 C3 53.6(4)
C2 Zr C4 C3 23.1(3)
C5 Zr C4 C3 142.5(6)
C6 Zr C4 C3 119.6(4)
C7 Zr C4 C3 88.8(4)
C10 Zr C4 C3 -131.1(3)
C9 Zr C4 C3 -97.5(4)
C11 Zr C4 C3 -157.6(4)
C8 Zr C4 C3 -63.2(4)
C12 Zr C4 C3 -21(2)
C3 C4 C5 C6 0.2(12)
Zr C4 C5 C6 48.9(7)
C3 C4 C5 Zr -48.7(6)
C1 Zr C5 C4 88.4(4)
C2 Zr C5 C4 53.0(4)
C6 Zr C5 C4 142.2(6)
C7 Zr C5 C4 118.8(4)
C3 Zr C5 C4 22.5(4)
C10 Zr C5 C4 -113.7(4)
C9 Zr C5 C4 -77.4(5)
C11 Zr C5 C4 -149.7(4)
C8 Zr C5 C4 -44.5(6)
C12 Zr C5 C4 177.2(4)
C1 Zr C5 C6 -53.8(4)
C2 Zr C5 C6 -89.2(4)
C7 Zr C5 C6 -23.4(4)
C4 Zr C5 C6 -142.2(6)
C3 Zr C5 C6 -119.6(4)
C10 Zr C5 C6 104.2(4)
C9 Zr C5 C6 140.4(4)
C11 Zr C5 C6 68.2(4)
C8 Zr C5 C6 173.4(3)
C12 Zr C5 C6 35.1(6)
C4 C5 C6 C7 0.0(11)
Zr C5 C6 C7 49.0(6)
C4 C5 C6 Zr -48.9(7)
C1 Zr C6 C5 118.5(4)
C2 Zr C6 C5 88.2(4)
C7 Zr C6 C5 141.3(6)
C4 Zr C6 C5 22.7(4)
C3 Zr C6 C5 52.8(4)
C10 Zr C6 C5 -94.2(4)
C9 Zr C6 C5 -69.4(6)
C11 Zr C6 C5 -127.7(4)
C8 Zr C6 C5 -119(3)
C12 Zr C6 C5 -160.8(4)
C1 Zr C6 C7 -22.8(3)
C2 Zr C6 C7 -53.1(4)
C5 Zr C6 C7 -141.3(6)
C4 Zr C6 C7 -118.6(4)
C3 Zr C6 C7 -88.5(4)
C10 Zr C6 C7 124.5(3)
C9 Zr C6 C7 149.3(4)
C11 Zr C6 C7 91.0(4)
C8 Zr C6 C7 99(3)
C12 Zr C6 C7 57.9(4)
C2 C1 C7 C6 0.3(10)
Zr C1 C7 C6 -48.4(6)
C2 C1 C7 Zr 48.7(5)
C5 C6 C7 C1 -0.5(10)
Zr C6 C7 C1 48.4(6)
C5 C6 C7 Zr -48.9(6)
C2 Zr C7 C1 -22.7(3)
C5 Zr C7 C1 -118.6(4)
C6 Zr C7 C1 -141.9(5)
C4 Zr C7 C1 -88.2(4)
C3 Zr C7 C1 -53.0(4)
C10 Zr C7 C1 138.2(3)
C9 Zr C7 C1 111.7(7)
C11 Zr C7 C1 118.5(3)
C8 Zr C7 C1 45.3(5)
C12 Zr C7 C1 87.2(3)
C1 Zr C7 C6 141.9(5)
C2 Zr C7 C6 119.2(4)
C5 Zr C7 C6 23.3(4)
C4 Zr C7 C6 53.7(4)
C3 Zr C7 C6 88.9(4)
C10 Zr C7 C6 -79.9(4)
C9 Zr C7 C6 -106.4(7)
C11 Zr C7 C6 -99.6(4)
C8 Zr C7 C6 -172.8(4)
C12 Zr C7 C6 -130.9(4)
C12 B C8 C9 -3.8(8)
C13 B C8 C9 -175.7(5)
Zr B C8 C9 -60.0(5)
C12 B C8 Zr 56.3(4)
C13 B C8 Zr -115.7(5)
C1 Zr C8 C9 175.5(3)
C2 Zr C8 C9 -152.6(3)
C5 Zr C8 C9 -58.8(5)
C6 Zr C8 C9 55(3)
C7 Zr C8 C9 148.5(4)
C4 Zr C8 C9 -85.8(4)
C3 Zr C8 C9 -117.0(3)
C10 Zr C8 C9 28.8(3)
C11 Zr C8 C9 63.7(3)
C12 Zr C8 C9 98.1(4)
C1 Zr C8 B 46.2(4)
C2 Zr C8 B 78.0(4)
C5 Zr C8 B 171.8(4)
C6 Zr C8 B -74(3)
C7 Zr C8 B 19.1(5)
C4 Zr C8 B 144.8(4)
C3 Zr C8 B 113.6(4)
C10 Zr C8 B -100.5(4)
C9 Zr C8 B -129.4(5)
C11 Zr C8 B -65.7(3)
C12 Zr C8 B -31.3(3)
B C8 C9 C10 3.2(8)
Zr C8 C9 C10 -58.6(5)
B C8 C9 Zr 61.8(5)
C1 Zr C9 C8 -7.5(5)
C2 Zr C9 C8 33.9(4)
C5 Zr C9 C8 145.4(4)
C6 Zr C9 C8 -173.9(4)
C7 Zr C9 C8 -92.8(7)
C4 Zr C9 C8 108.4(4)
C3 Zr C9 C8 70.8(4)
C10 Zr C9 C8 -130.5(5)
C11 Zr C9 C8 -100.6(4)
C12 Zr C9 C8 -66.4(3)
C1 Zr C9 C10 123.0(4)
C2 Zr C9 C10 164.5(3)
C5 Zr C9 C10 -84.1(4)
C6 Zr C9 C10 -43.4(6)
C7 Zr C9 C10 37.7(8)
C4 Zr C9 C10 -121.1(4)
C3 Zr C9 C10 -158.7(3)
C11 Zr C9 C10 30.0(3)
C8 Zr C9 C10 130.5(5)
C12 Zr C9 C10 64.1(3)
C8 C9 C10 C11 -2.0(8)
Zr C9 C10 C11 -61.7(5)
C8 C9 C10 Zr 59.6(5)
C1 Zr C10 C9 -114.8(5)
C2 Zr C10 C9 -31.9(6)
C5 Zr C10 C9 114.2(4)
C6 Zr C10 C9 153.8(4)
C7 Zr C10 C9 -165.5(3)
C4 Zr C10 C9 74.8(4)
C3 Zr C10 C9 32.1(5)
C11 Zr C10 C9 -128.3(5)
C8 Zr C10 C9 -28.3(3)
C12 Zr C10 C9 -99.8(4)
C1 Zr C10 C11 13.5(6)
C2 Zr C10 C11 96.4(5)
C5 Zr C10 C11 -117.5(4)
C6 Zr C10 C11 -77.9(4)
C7 Zr C10 C11 -37.3(4)
C4 Zr C10 C11 -157.0(4)
C3 Zr C10 C11 160.3(4)
C9 Zr C10 C11 128.3(5)
C8 Zr C10 C11 100.0(4)
C12 Zr C10 C11 28.5(3)
C9 C10 C11 C12 1.7(8)
Zr C10 C11 C12 -59.7(5)
C9 C10 C11 Zr 61.5(5)
C1 Zr C11 C12 -42.2(4)
C2 Zr C11 C12 -7.4(5)
C5 Zr C11 C12 -148.5(4)
C6 Zr C11 C12 -114.2(4)
C7 Zr C11 C12 -77.2(4)
C4 Zr C11 C12 173.6(5)
C3 Zr C11 C12 63.4(10)
C10 Zr C11 C12 130.3(5)
C9 Zr C11 C12 100.4(4)
C8 Zr C11 C12 66.5(3)
C1 Zr C11 C10 -172.5(3)
C2 Zr C11 C10 -137.7(4)
C5 Zr C11 C10 81.2(4)
C6 Zr C11 C10 115.5(4)
C7 Zr C11 C10 152.5(3)
C4 Zr C11 C10 43.3(6)
C3 Zr C11 C10 -66.9(10)
C9 Zr C11 C10 -29.9(3)
C8 Zr C11 C10 -63.8(3)
C12 Zr C11 C10 -130.3(5)
C10 C11 C12 B -2.6(8)
Zr C11 C12 B -60.9(5)
C10 C11 C12 Zr 58.3(5)
C8 B C12 C11 3.5(8)
C13 B C12 C11 175.5(5)
Zr B C12 C11 59.4(5)
C8 B C12 Zr -55.9(4)
C13 B C12 Zr 116.2(5)
C1 Zr C12 C11 143.7(3)
C2 Zr C12 C11 175.2(3)
C5 Zr C12 C11 56.8(5)
C6 Zr C12 C11 78.8(4)
C7 Zr C12 C11 108.6(3)
C4 Zr C12 C11 -142(2)
C3 Zr C12 C11 -160.9(3)
C10 Zr C12 C11 -29.0(3)
C9 Zr C12 C11 -63.7(3)
C8 Zr C12 C11 -98.0(4)
C1 Zr C12 B -87.2(4)
C2 Zr C12 B -55.6(4)
C5 Zr C12 B -174.0(4)
C6 Zr C12 B -152.0(4)
C7 Zr C12 B -122.3(4)
C4 Zr C12 B -13(2)
C3 Zr C12 B -31.7(5)
C10 Zr C12 B 100.2(4)
C9 Zr C12 B 65.5(4)
C11 Zr C12 B 129.2(5)
C8 Zr C12 B 31.2(3)
C8 B C13 C14 90(6)
C12 B C13 C14 -81(6)
Zr B C13 C14 4(7)
B C13 C14 Si 11(11)
C17 Si C14 C13 59(5)
C16 Si C14 C13 -59(5)
C15 Si C14 C13 -179(100)
